data_4500372
loop_
_publ_author_name
'Wan, Chong-Qing'
'Mak, Thomas C. W.'

_publ_section_title
;
 Unusual Carbonyl&#x00B7;&#x00B7;&#x00B7;Carbonyl Interaction in
 Supramolecular Structures of Silver(I) Complexes with
 2,6-Pyridinediylbis(4-pyridinyl)methanone
;
_journal_issue 3
_journal_name_full 'Crystal Growth &amp; Design'
_journal_page_first 832
_journal_paper_doi 10.1021/cg101490a
_journal_volume 11
_journal_year 2011
_chemical_formula_sum 'C17 H13 Ag B F4 N3 O3'
_chemical_formula_weight 501.97
_chemical_name_systematic
; 
 ? 
;
_space_group_IT_number 14
_symmetry_cell_setting monoclinic
_symmetry_space_group_name_Hall '-P 2ybc'
_symmetry_space_group_name_H-M 'P 1 21/c 1'
_atom_sites_solution_hydrogens geom
_atom_sites_solution_primary direct
_atom_sites_solution_secondary difmap
_audit_creation_method SHELXL-97
_cell_angle_alpha 90.00
_cell_angle_beta 93.432(4)
_cell_angle_gamma 90.00
_cell_formula_units_Z 4
_cell_length_a 13.366(3)
_cell_length_b 10.790(2)
_cell_length_c 12.769(2)
_cell_measurement_temperature 293(2)
_cell_volume 1838.2(6)
_computing_cell_refinement 'Bruker SMART'
_computing_data_collection 'Bruker SMART'
_computing_data_reduction SAINT
_computing_molecular_graphics 'Bruker SHELXTL'
_computing_publication_material 'Bruker SHELXTL'
_computing_structure_refinement 'SHELXL-97 (Sheldrick, 1997)'
_computing_structure_solution 'SHELXS-97 (Sheldrick, 1990)'
_diffrn_ambient_temperature 293(2)
_diffrn_measured_fraction_theta_full 0.992
_diffrn_measured_fraction_theta_max 0.992
_diffrn_radiation_monochromator graphite
_diffrn_radiation_source 'fine-focus sealed tube'
_diffrn_radiation_type MoK\a
_diffrn_radiation_wavelength 0.71073
_diffrn_reflns_av_R_equivalents 0.0245
_diffrn_reflns_av_sigmaI/netI 0.0251
_diffrn_reflns_limit_h_max 17
_diffrn_reflns_limit_h_min -12
_diffrn_reflns_limit_k_max 14
_diffrn_reflns_limit_k_min -14
_diffrn_reflns_limit_l_max 16
_diffrn_reflns_limit_l_min -16
_diffrn_reflns_number 12555
_diffrn_reflns_theta_full 28.32
_diffrn_reflns_theta_max 28.32
_diffrn_reflns_theta_min 1.53
_exptl_absorpt_coefficient_mu 1.160
_exptl_absorpt_correction_T_max 1.000000
_exptl_absorpt_correction_T_min 0.768173
_exptl_absorpt_correction_type multi-scan
_exptl_absorpt_process_details sadabs
_exptl_crystal_colour yellow
_exptl_crystal_density_diffrn 1.807
_exptl_crystal_density_method 'not measured'
_exptl_crystal_description block
_exptl_crystal_F_000 984
_exptl_crystal_size_max 0.43
_exptl_crystal_size_mid 0.37
_exptl_crystal_size_min 0.27
_refine_diff_density_max 0.723
_refine_diff_density_min -0.590
_refine_diff_density_rms 0.091
_refine_ls_extinction_method none
_refine_ls_goodness_of_fit_ref 1.038
_refine_ls_hydrogen_treatment constr
_refine_ls_matrix_type full
_refine_ls_number_parameters 261
_refine_ls_number_reflns 4538
_refine_ls_number_restraints 17
_refine_ls_restrained_S_all 1.090
_refine_ls_R_factor_all 0.0744
_refine_ls_R_factor_gt 0.0537
_refine_ls_shift/su_max 0.001
_refine_ls_shift/su_mean 0.000
_refine_ls_structure_factor_coef Fsqd
_refine_ls_weighting_details 'calc w=1/[\s^2^(Fo^2^)+(0.0911P)^2^+2.0358P] where P=(Fo^2^+2Fc^2^)/3'
_refine_ls_weighting_scheme calc
_refine_ls_wR_factor_gt 0.1560
_refine_ls_wR_factor_ref 0.1776
_reflns_number_gt 3174
_reflns_number_total 4538
_reflns_threshold_expression >2sigma(I)
_cod_data_source_file cg101490a_si_001.cif
_cod_data_source_block compound1
_cod_depositor_comments
;
The following automatic conversions were performed:

'_symmetry_cell_setting' value 'Monoclinic' changed to 'monoclinic'
according to /home/saulius/struct/CIF-dictionaries/cif_core.dic
dictionary named 'cif_core.dic' version 2.4.1 from 2010-06-29.

Automatic conversion script
Id: cif_fix_values 1715 2011-07-08 13:25:40Z adriana 
;
_cod_original_sg_symbol_H-M P2(1)/c
_cod_database_code 4500372

loop_
_symmetry_equiv_pos_as_xyz
'x, y, z'
'-x, y+1/2, -z+1/2'
'-x, -y, -z'
'x, -y-1/2, z-1/2'

loop_
_atom_site_label
_atom_site_type_symbol
_atom_site_fract_x
_atom_site_fract_y
_atom_site_fract_z
_atom_site_U_iso_or_equiv
_atom_site_adp_type
_atom_site_occupancy
_atom_site_symmetry_multiplicity
_atom_site_calc_flag
_atom_site_refinement_flags
Ag1 Ag 0.96528(3) 0.63952(5) 0.93286(4) 0.0818(2) Uani 1 1 d .
N1 N 0.8162(3) 0.5770(4) 0.8846(3) 0.0600(9) Uani 1 1 d .
N2 N 0.5397(2) 0.3913(3) 0.6221(3) 0.0465(7) Uani 1 1 d .
N3 N 0.8842(3) 0.2053(4) 0.5308(3) 0.0570(8) Uani 1 1 d .
O1 O 0.4512(3) 0.5233(5) 0.8518(3) 0.0869(12) Uani 1 1 d .
O2 O 0.5474(3) 0.2798(4) 0.3653(3) 0.0747(9) Uani 1 1 d .
C1 C 0.7465(3) 0.5565(4) 0.9529(3) 0.0553(9) Uani 1 1 d .
H1A H 0.7645 0.5621 1.0242 0.066 Uiso 1 1 calc R
C2 C 0.6492(3) 0.5275(4) 0.9222(3) 0.0523(9) Uani 1 1 d .
H2A H 0.6024 0.5154 0.9723 0.063 Uiso 1 1 calc R
C3 C 0.6207(3) 0.5162(4) 0.8163(3) 0.0486(8) Uani 1 1 d .
C4 C 0.6933(3) 0.5350(5) 0.7453(3) 0.0603(10) Uani 1 1 d .
H4A H 0.6777 0.5267 0.6737 0.072 Uiso 1 1 calc R
C5 C 0.7897(4) 0.5664(5) 0.7822(4) 0.0681(12) Uani 1 1 d .
H5A H 0.8378 0.5805 0.7339 0.082 Uiso 1 1 calc R
C6 C 0.5113(3) 0.4920(4) 0.7884(3) 0.0567(10) Uani 1 1 d .
C7 C 0.4741(3) 0.4303(4) 0.6888(3) 0.0499(9) Uani 1 1 d .
C8 C 0.3706(3) 0.4152(5) 0.6707(4) 0.0648(11) Uani 1 1 d .
H8A H 0.3268 0.4415 0.7201 0.078 Uiso 1 1 calc R
C9 C 0.3347(3) 0.3607(4) 0.5785(5) 0.0721(14) Uani 1 1 d .
H9A H 0.2661 0.3516 0.5637 0.087 Uiso 1 1 calc R
C11 C 0.5035(3) 0.3369(3) 0.5339(3) 0.0489(8) Uani 1 1 d .
C12 C 0.5766(3) 0.2963(4) 0.4560(3) 0.0511(9) Uani 1 1 d .
C13 C 0.6847(3) 0.2734(3) 0.4888(3) 0.0464(8) Uani 1 1 d .
C14 C 0.7530(3) 0.2770(5) 0.4113(3) 0.0610(11) Uani 1 1 d .
H14A H 0.7327 0.3035 0.3441 0.073 Uiso 1 1 calc R
C15 C 0.8507(3) 0.2416(5) 0.4337(3) 0.0652(11) Uani 1 1 d .
H15A H 0.8951 0.2427 0.3804 0.078 Uiso 1 1 calc R
C16 C 0.8184(3) 0.2049(4) 0.6045(3) 0.0574(10) Uani 1 1 d .
H16A H 0.8408 0.1811 0.6719 0.069 Uiso 1 1 calc R
C17 C 0.7192(3) 0.2373(4) 0.5879(3) 0.0517(9) Uani 1 1 d .
H17A H 0.6763 0.2348 0.6426 0.062 Uiso 1 1 calc R
B1 B 1.0844(6) 0.3758(8) 0.7814(6) 0.101(3) Uani 1 1 d D
F1 F 1.0225(6) 0.3013(8) 0.7406(6) 0.210(3) Uani 1 1 d D
F2 F 1.0521(7) 0.4307(8) 0.8544(6) 0.214(4) Uani 1 1 d D
F3 F 1.1508(13) 0.3060(16) 0.8459(12) 0.227(7) Uiso 0.50 1 d PD
F3' F 1.0591(17) 0.4936(17) 0.7370(17) 0.244(8) Uiso 0.50 1 d PD
F4 F 1.1437(7) 0.4057(14) 0.7185(11) 0.384(9) Uani 1 1 d D
C10 C 0.4016(3) 0.3201(4) 0.5089(4) 0.0620(11) Uani 1 1 d .
H10A H 0.3794 0.2822 0.4464 0.074 Uiso 1 1 calc R
O1W O 1.0395(9) 0.4744(11) 0.4805(9) 0.119(3) Uiso 0.50 1 d P
O1W' O 1.0995(15) 0.4114(18) 0.4641(15) 0.186(6) Uiso 0.50 1 d P

loop_
_atom_site_aniso_label
_atom_site_aniso_U_11
_atom_site_aniso_U_22
_atom_site_aniso_U_33
_atom_site_aniso_U_23
_atom_site_aniso_U_13
_atom_site_aniso_U_12
Ag1 0.0492(2) 0.1086(4) 0.0869(3) 0.0016(2) -0.00267(19) -0.01929(19)
N1 0.0487(18) 0.070(2) 0.061(2) -0.0017(17) 0.0040(15) -0.0067(16)
N2 0.0363(14) 0.0496(16) 0.0537(18) 0.0068(14) 0.0028(12) 0.0014(12)
N3 0.0457(17) 0.075(2) 0.0504(18) -0.0008(17) 0.0010(14) 0.0074(16)
O1 0.0502(18) 0.141(4) 0.072(2) -0.012(2) 0.0196(16) 0.018(2)
O2 0.069(2) 0.091(2) 0.0610(19) -0.0126(17) -0.0185(16) 0.0107(18)
C1 0.056(2) 0.061(2) 0.049(2) -0.0021(18) 0.0053(17) -0.0014(18)
C2 0.052(2) 0.057(2) 0.049(2) 0.0003(17) 0.0145(16) 0.0015(17)
C3 0.0439(18) 0.052(2) 0.050(2) 0.0011(16) 0.0084(15) 0.0042(15)
C4 0.050(2) 0.085(3) 0.046(2) 0.003(2) 0.0075(16) -0.008(2)
C5 0.054(2) 0.095(3) 0.057(2) 0.000(2) 0.0157(19) -0.017(2)
C6 0.0400(19) 0.072(3) 0.060(2) 0.006(2) 0.0127(16) 0.0082(17)
C7 0.0340(17) 0.053(2) 0.063(2) 0.0088(17) 0.0055(15) 0.0048(14)
C8 0.0355(19) 0.068(3) 0.091(3) 0.008(2) 0.011(2) 0.0035(18)
C9 0.035(2) 0.070(3) 0.110(4) 0.003(3) -0.005(2) -0.0040(18)
C10 0.045(2) 0.057(2) 0.083(3) 0.006(2) -0.013(2) -0.0078(17)
C11 0.0426(18) 0.0440(18) 0.059(2) 0.0076(16) -0.0035(16) 0.0006(14)
C12 0.050(2) 0.048(2) 0.054(2) 0.0006(16) -0.0073(16) 0.0035(16)
C13 0.0453(18) 0.0474(19) 0.0461(18) -0.0020(15) -0.0023(14) 0.0030(15)
C14 0.059(2) 0.082(3) 0.042(2) 0.0060(19) 0.0042(17) 0.008(2)
C15 0.056(2) 0.089(3) 0.051(2) 0.003(2) 0.0127(18) 0.007(2)
C16 0.051(2) 0.075(3) 0.046(2) 0.0042(19) 0.0005(16) 0.0130(19)
C17 0.049(2) 0.063(2) 0.0439(19) 0.0033(17) 0.0072(15) 0.0061(17)
B1 0.087(5) 0.118(6) 0.101(5) -0.062(5) 0.030(4) -0.019(4)
F1 0.196(7) 0.250(8) 0.181(6) -0.080(6) -0.004(5) -0.090(6)
F2 0.273(10) 0.201(7) 0.173(6) -0.055(6) 0.064(6) -0.030(7)
F4 0.175(8) 0.53(2) 0.476(19) 0.086(16) 0.215(11) 0.011(10)

loop_
_atom_type_symbol
_atom_type_description
_atom_type_scat_dispersion_real
_atom_type_scat_dispersion_imag
_atom_type_scat_source
C C 0.0033 0.0016 'International Tables Vol C Tables 4.2.6.8 and 6.1.1.4'
H H 0.0000 0.0000 'International Tables Vol C Tables 4.2.6.8 and 6.1.1.4'
B B 0.0013 0.0007 'International Tables Vol C Tables 4.2.6.8 and 6.1.1.4'
N N 0.0061 0.0033 'International Tables Vol C Tables 4.2.6.8 and 6.1.1.4'
O O 0.0106 0.0060 'International Tables Vol C Tables 4.2.6.8 and 6.1.1.4'
F F 0.0171 0.0103 'International Tables Vol C Tables 4.2.6.8 and 6.1.1.4'
Ag Ag -0.8971 1.1015 'International Tables Vol C Tables 4.2.6.8 and 6.1.1.4'

loop_
_geom_angle_atom_site_label_1
_geom_angle_atom_site_label_2
_geom_angle_atom_site_label_3
_geom_angle
_geom_angle_site_symmetry_1
_geom_angle_site_symmetry_3
N3 Ag1 N1 175.81(14) 2_756 .
C1 N1 C5 118.1(4) . .
C1 N1 Ag1 122.4(3) . .
C5 N1 Ag1 119.4(3) . .
C7 N2 C11 117.4(3) . .
C16 N3 C15 117.1(4) . .
C16 N3 Ag1 119.7(3) . 2_746
C15 N3 Ag1 123.1(3) . 2_746
N1 C1 C2 122.7(4) . .
N1 C1 H1A 118.7 . .
C2 C1 H1A 118.7 . .
C1 C2 C3 119.9(4) . .
C1 C2 H2A 120.0 . .
C3 C2 H2A 120.0 . .
C4 C3 C2 117.6(4) . .
C4 C3 C6 125.4(4) . .
C2 C3 C6 116.9(3) . .
C3 C4 C5 119.1(4) . .
C3 C4 H4A 120.4 . .
C5 C4 H4A 120.4 . .
N1 C5 C4 122.6(4) . .
N1 C5 H5A 118.7 . .
C4 C5 H5A 118.7 . .
O1 C6 C7 119.3(4) . .
O1 C6 C3 117.5(4) . .
C7 C6 C3 123.2(3) . .
N2 C7 C8 122.9(4) . .
N2 C7 C6 119.2(3) . .
C8 C7 C6 117.9(4) . .
C9 C8 C7 118.8(4) . .
C9 C8 H8A 120.6 . .
C7 C8 H8A 120.6 . .
C10 C9 C8 118.9(4) . .
C10 C9 H9A 120.6 . .
C8 C9 H9A 120.6 . .
N2 C11 C10 123.4(4) . .
N2 C11 C12 118.1(3) . .
C10 C11 C12 118.5(4) . .
O2 C12 C13 119.5(4) . .
O2 C12 C11 119.4(4) . .
C13 C12 C11 121.1(3) . .
C17 C13 C14 117.7(4) . .
C17 C13 C12 124.6(4) . .
C14 C13 C12 117.4(3) . .
C15 C14 C13 120.2(4) . .
C15 C14 H14A 119.9 . .
C13 C14 H14A 119.9 . .
N3 C15 C14 122.0(4) . .
N3 C15 H15A 119.0 . .
C14 C15 H15A 119.0 . .
N3 C16 C17 124.3(4) . .
N3 C16 H16A 117.8 . .
C17 C16 H16A 117.8 . .
C16 C17 C13 118.7(4) . .
C16 C17 H17A 120.6 . .
C13 C17 H17A 120.6 . .
F4 B1 F2 131.5(11) . .
F4 B1 F1 110.0(9) . .
F2 B1 F1 112.4(7) . .
F4 B1 F3 96.7(9) . .
F2 B1 F3 93.0(8) . .
F1 B1 F3 106.3(11) . .
F4 B1 F3' 69.3(11) . .
F2 B1 F3' 77.4(10) . .
F1 B1 F3' 106.0(12) . .
F3 B1 F3' 147.5(13) . .
B1 F2 F3' 57.2(8) . .
B1 F3' F4 48.5(7) . .
B1 F3' F2 45.4(6) . .
F4 F3' F2 88.1(10) . .
B1 F4 F3' 62.2(8) . .
C9 C10 C11 118.6(4) . .
C9 C10 H10A 120.7 . .
C11 C10 H10A 120.7 . .
O1W' O1W O1W 164(2) . 3_766

loop_
_geom_bond_atom_site_label_1
_geom_bond_atom_site_label_2
_geom_bond_distance
_geom_bond_site_symmetry_2
Ag1 N3 2.158(3) 2_756
Ag1 N1 2.158(4) .
N1 C1 1.331(6) .
N1 C5 1.339(6) .
N2 C7 1.327(5) .
N2 C11 1.335(6) .
N3 C16 1.326(5) .
N3 C15 1.350(6) .
N3 Ag1 2.158(3) 2_746
O1 C6 1.221(5) .
O2 C12 1.213(5) .
C1 C2 1.371(6) .
C1 H1A 0.9300 .
C2 C3 1.388(6) .
C2 H2A 0.9300 .
C3 C4 1.382(5) .
C3 C6 1.507(6) .
C4 C5 1.388(6) .
C4 H4A 0.9300 .
C5 H5A 0.9300 .
C6 C7 1.494(6) .
C7 C8 1.398(5) .
C8 C9 1.377(8) .
C8 H8A 0.9300 .
C9 C10 1.369(8) .
C9 H9A 0.9300 .
C11 C10 1.392(5) .
C11 C12 1.501(6) .
C12 C13 1.501(5) .
C13 C17 1.378(5) .
C13 C14 1.386(6) .
C14 C15 1.374(6) .
C14 H14A 0.9300 .
C15 H15A 0.9300 .
C16 C17 1.375(6) .
C16 H16A 0.9300 .
C17 H17A 0.9300 .
B1 F4 1.205(9) .
B1 F2 1.206(7) .
B1 F1 1.245(8) .
B1 F3 1.395(11) .
B1 F3' 1.424(16) .
F2 F3' 1.65(2) .
F3' F4 1.51(2) .
C10 H10A 0.9300 .
O1W O1W' 1.08(2) .
O1W O1W 1.31(2) 3_766

loop_
_geom_torsion_atom_site_label_1
_geom_torsion_atom_site_label_2
_geom_torsion_atom_site_label_3
_geom_torsion_atom_site_label_4
_geom_torsion
_geom_torsion_site_symmetry_1
N3 Ag1 N1 C1 -165.5(19) 2_756
N3 Ag1 N1 C5 10(2) 2_756
C5 N1 C1 C2 -1.2(7) .
Ag1 N1 C1 C2 174.0(3) .
N1 C1 C2 C3 1.2(7) .
C1 C2 C3 C4 0.1(6) .
C1 C2 C3 C6 -176.4(4) .
C2 C3 C4 C5 -1.3(7) .
C6 C3 C4 C5 174.8(5) .
C1 N1 C5 C4 -0.1(8) .
Ag1 N1 C5 C4 -175.4(4) .
C3 C4 C5 N1 1.3(8) .
C4 C3 C6 O1 -152.6(5) .
C2 C3 C6 O1 23.5(6) .
C4 C3 C6 C7 28.4(7) .
C2 C3 C6 C7 -155.5(4) .
C11 N2 C7 C8 0.9(6) .
C11 N2 C7 C6 -179.9(4) .
O1 C6 C7 N2 -177.0(4) .
C3 C6 C7 N2 2.0(6) .
O1 C6 C7 C8 2.3(7) .
C3 C6 C7 C8 -178.7(4) .
N2 C7 C8 C9 -1.9(7) .
C6 C7 C8 C9 178.8(4) .
C7 C8 C9 C10 1.8(7) .
C7 N2 C11 C10 0.3(6) .
C7 N2 C11 C12 177.9(3) .
N2 C11 C12 O2 -159.2(4) .
C10 C11 C12 O2 18.4(6) .
N2 C11 C12 C13 21.9(5) .
C10 C11 C12 C13 -160.4(4) .
O2 C12 C13 C17 -151.1(4) .
C11 C12 C13 C17 27.7(6) .
O2 C12 C13 C14 22.1(6) .
C11 C12 C13 C14 -159.0(4) .
C17 C13 C14 C15 2.0(7) .
C12 C13 C14 C15 -171.8(4) .
C16 N3 C15 C14 0.1(7) .
Ag1 N3 C15 C14 176.5(4) 2_746
C13 C14 C15 N3 -1.6(8) .
C15 N3 C16 C17 0.8(7) .
Ag1 N3 C16 C17 -175.7(4) 2_746
N3 C16 C17 C13 -0.4(7) .
C14 C13 C17 C16 -1.1(6) .
C12 C13 C17 C16 172.2(4) .
F4 B1 F2 F3' 47.0(15) .
F1 B1 F2 F3' -102.3(13) .
F3 B1 F2 F3' 148.7(13) .
F2 B1 F3' F4 144.2(12) .
F1 B1 F3' F4 -105.8(10) .
F3 B1 F3' F4 69(2) .
F4 B1 F3' F2 -144.2(12) .
F1 B1 F3' F2 110.0(8) .
F3 B1 F3' F2 -75(2) .
B1 F2 F3' F4 -26.0(8) .
F2 B1 F4 F3' -49.7(15) .
F1 B1 F4 F3' 100.1(14) .
F3 B1 F4 F3' -149.8(13) .
F2 F3' F4 B1 24.6(8) .
C8 C9 C10 C11 -0.7(7) .
N2 C11 C10 C9 -0.4(7) .
C12 C11 C10 C9 -177.9(4) .
